data_7011023
loop_
_publ_author_name
'Claudio Pettinari'
'Fabio Marchetti'
'Riccardo Pettinari'
'Augusto Cingolani'
'Andrei Drozdov'
'Sergei Troyanov'

_publ_section_title
;
 The interaction of organotin(IV) acceptors with
 1,4-bis(5-hydroxy-1-phenyl-3-methyl-1H-pyrazol-4-yl)butane-1,4-dione
;
_journal_issue 2
_journal_name_full 'J. Chem. Soc., Dalton Trans.'
_journal_page_first 188
_journal_page_last 194
_journal_paper_doi 10.1039/b106665j
_journal_year 2002
_chemical_formula_sum 'C64 H76 N8 O8 Sn2'
_chemical_formula_weight 1322.71
_chemical_name_systematic
; 
? 
;
_space_group_IT_number 15
_symmetry_cell_setting monoclinic
_symmetry_space_group_name_Hall '-C 2yc'
_symmetry_space_group_name_H-M 'C 1 2/c 1'
_atom_sites_solution_hydrogens geom
_atom_sites_solution_primary direct
_atom_sites_solution_secondary difmap
_audit_creation_method SHELXL
_cell_angle_alpha 90.00
_cell_angle_beta 127.39(2)
_cell_angle_gamma 90.00
_cell_formula_units_Z 4
_cell_length_a 23.419(5)
_cell_length_b 18.696(3)
_cell_length_c 16.978(4)
_cell_measurement_reflns_used 5000
_cell_measurement_temperature 180(2)
_cell_measurement_theta_max 24.8
_cell_measurement_theta_min 3.3
_cell_volume 5906(3)
_computing_structure_refinement 'SHELXL-93 (Sheldrick, 1993)'
_computing_structure_solution 'SHELXS-86 (Sheldrick, 1990)'
_diffrn_ambient_temperature 180(2)
_diffrn_measurement_device IPDS(Stoe)
_diffrn_radiation_monochromator graphite
_diffrn_radiation_source 'fine-focus sealed tube'
_diffrn_radiation_type MoK\a
_diffrn_radiation_wavelength 0.71073
_diffrn_reflns_av_R_equivalents 0.0392
_diffrn_reflns_av_sigmaI/netI 0.0295
_diffrn_reflns_limit_h_max 29
_diffrn_reflns_limit_h_min -29
_diffrn_reflns_limit_k_max 23
_diffrn_reflns_limit_k_min -23
_diffrn_reflns_limit_l_max 21
_diffrn_reflns_limit_l_min -21
_diffrn_reflns_number 25489
_diffrn_reflns_theta_max 27.06
_diffrn_reflns_theta_min 2.58
_exptl_absorpt_coefficient_mu 0.909
_exptl_absorpt_correction_type none
_exptl_crystal_colour colorless
_exptl_crystal_density_diffrn 1.488
_exptl_crystal_F_000 2720
_exptl_crystal_size_max 0.7
_exptl_crystal_size_mid 0.5
_exptl_crystal_size_min 0.4
_refine_diff_density_max 0.507
_refine_diff_density_min -0.573
_refine_diff_density_rms 0.054
_refine_ls_extinction_method none
_refine_ls_goodness_of_fit_all 1.031
_refine_ls_goodness_of_fit_obs 1.091
_refine_ls_hydrogen_treatment riding
_refine_ls_matrix_type full
_refine_ls_number_parameters 385
_refine_ls_number_reflns 5452
_refine_ls_number_restraints 0
_refine_ls_restrained_S_all 1.051
_refine_ls_restrained_S_obs 1.091
_refine_ls_R_factor_all 0.0369
_refine_ls_R_factor_obs 0.0250
_refine_ls_shift/esd_max -0.009
_refine_ls_shift/esd_mean 0.001
_refine_ls_structure_factor_coef Fsqd
_refine_ls_weighting_details 'w=1/[\s^2^(Fo^2^)+(0.0325P)^2^+3.8629P] where P=(Fo^2^+2Fc^2^)/3'
_refine_ls_weighting_scheme calc
_refine_ls_wR_factor_all 0.0679
_refine_ls_wR_factor_obs 0.0609
_reflns_number_observed 4698
_reflns_number_total 6424
_reflns_observed_criterion >2sigma(I)
_cod_data_source_file b106665j.txt
_cod_data_source_block Q2QSn(Bu)2
_cod_depositor_comments
;
The following automatic conversions were performed:
'_symmetry_cell_setting' value 'Monoclinic' changed to 'monoclinic'
according to '/home/saulius/struct/CIF-dictionaries/cif_core.dic'
dictionary named 'cif_core.dic' version 2.4.1 from 2010-06-29.

Automatic conversion script
Id: cif_fix_enum 1527 2010-12-29 10:47:43Z saulius 

The following automatic conversions were performed:

'_refine_ls_weighting_scheme' value 'calc
w=1/[\s^2^(Fo^2^)+(0.0325P)^2^+3.8629P] where P=(Fo^2^+2Fc^2^)/3' was
changed to 'calc'. New tag '_refine_ls_weighting_details' was
created. The value of the new tag was set to
'w=1/[\s^2^(Fo^2^)+(0.0325P)^2^+3.8629P] where P=(Fo^2^+2Fc^2^)/3'.

Automatic conversion script
Id: cif_fix_values 3143 2015-03-26 13:38:13Z robertas 
;
_cod_original_cell_volume 5906.2(21)
_cod_original_sg_symbol_H-M C2/c
_cod_database_code 7011023

loop_
_symmetry_equiv_pos_as_xyz
'x, y, z'
'-x, y, -z+1/2'
'x+1/2, y+1/2, z'
'-x+1/2, y+1/2, -z+1/2'
'-x, -y, -z'
'x, -y, z-1/2'
'-x+1/2, -y+1/2, -z'
'x+1/2, -y+1/2, z-1/2'

loop_
_atom_site_aniso_label
_atom_site_aniso_U_11
_atom_site_aniso_U_22
_atom_site_aniso_U_33
_atom_site_aniso_U_23
_atom_site_aniso_U_13
_atom_site_aniso_U_12
Sn1 0.02421(11) 0.02268(11) 0.03007(12) 0.000 0.01534(9) 0.000
Sn2 0.03588(13) 0.02344(11) 0.05086(14) 0.000 0.03481(12) 0.000
O1 0.0260(8) 0.0306(8) 0.0399(9) -0.0074(7) 0.0194(7) -0.0015(7)
O2 0.0295(9) 0.0345(8) 0.0520(10) -0.0145(8) 0.0250(8) -0.0046(7)
O3 0.0311(8) 0.0304(8) 0.0420(9) 0.0018(7) 0.0255(8) -0.0017(7)
O4 0.0350(9) 0.0341(8) 0.0463(10) 0.0104(7) 0.0307(8) 0.0039(7)
N1 0.0261(9) 0.0308(9) 0.0301(9) -0.0022(8) 0.0173(8) -0.0029(8)
N2 0.0303(10) 0.0346(10) 0.0327(10) -0.0038(8) 0.0184(9) -0.0066(8)
N3 0.0307(10) 0.0310(10) 0.0387(10) 0.0044(8) 0.0247(9) 0.0029(8)
N4 0.0334(10) 0.0356(10) 0.0411(11) 0.0026(9) 0.0281(10) -0.0011(9)
C1 0.0247(11) 0.0254(10) 0.0280(11) 0.0028(9) 0.0149(9) 0.0014(9)
C2 0.0294(11) 0.0251(10) 0.0281(10) 0.0002(9) 0.0175(9) 0.0000(9)
C3 0.0305(12) 0.0303(11) 0.0283(11) 0.0006(9) 0.0167(10) -0.0034(9)
C4 0.0381(13) 0.0370(13) 0.0379(13) -0.0076(10) 0.0228(11) -0.0094(11)
C5 0.0238(11) 0.0355(12) 0.0276(10) 0.0069(9) 0.0154(9) 0.0046(9)
C6 0.0359(13) 0.0399(13) 0.0421(13) 0.0011(11) 0.0275(11) 0.0006(11)
C7 0.0446(15) 0.0447(14) 0.0455(14) 0.0022(12) 0.0317(13) 0.0086(12)
C8 0.0402(14) 0.055(2) 0.0499(15) 0.0147(13) 0.0345(13) 0.0177(12)
C9 0.0393(15) 0.056(2) 0.077(2) 0.0078(15) 0.044(2) 0.0028(13)
C10 0.0325(13) 0.0418(13) 0.055(2) -0.0014(12) 0.0279(13) -0.0016(11)
C11 0.0315(12) 0.0232(10) 0.0309(11) 0.0014(9) 0.0188(10) 0.0015(9)
C12 0.0328(12) 0.0285(11) 0.0332(11) 0.0015(9) 0.0210(10) 0.0031(9)
C13 0.0341(12) 0.0270(11) 0.0342(11) -0.0022(9) 0.0246(11) -0.0001(9)
C14 0.0315(12) 0.0219(10) 0.0340(11) -0.0067(9) 0.0235(10) -0.0026(9)
C15 0.0315(12) 0.0246(10) 0.0383(12) -0.0007(9) 0.0258(11) 0.0018(9)
C16 0.0311(12) 0.0235(10) 0.0346(11) -0.0032(9) 0.0236(10) -0.0015(9)
C17 0.0324(12) 0.0275(10) 0.0362(12) -0.0019(9) 0.0252(11) -0.0007(9)
C18 0.0365(13) 0.0404(13) 0.0434(13) 0.0053(11) 0.0285(12) -0.0022(11)
C19 0.0354(13) 0.0323(11) 0.0375(12) 0.0023(10) 0.0244(11) 0.0086(10)
C20 0.0400(14) 0.0428(14) 0.0463(15) 0.0046(12) 0.0254(13) 0.0055(12)
C21 0.042(2) 0.054(2) 0.047(2) 0.0016(13) 0.0178(14) 0.0052(13)
C22 0.060(2) 0.054(2) 0.044(2) 0.0109(13) 0.026(2) 0.0230(15)
C23 0.061(2) 0.045(2) 0.056(2) 0.0180(13) 0.039(2) 0.0187(14)
C24 0.0436(15) 0.0363(13) 0.0491(15) 0.0092(11) 0.0307(13) 0.0097(11)
C25 0.0468(15) 0.0419(13) 0.0364(13) 0.0076(11) 0.0261(12) 0.0068(12)
C26 0.054(2) 0.052(2) 0.050(2) 0.0138(13) 0.0344(15) 0.0078(13)
C27 0.067(2) 0.053(2) 0.067(2) 0.0074(15) 0.047(2) 0.0018(15)
C28 0.078(2) 0.063(2) 0.090(3) -0.011(2) 0.060(2) -0.019(2)
C29 0.097(3) 0.053(2) 0.134(3) 0.045(2) 0.104(3) 0.035(2)
C30 0.045(3) 0.030(2) 0.038(2) 0.001(2) 0.028(2) -0.002(2)
C31 0.098(3) 0.083(2) 0.069(2) 0.047(2) 0.065(2) 0.053(2)
C32 0.090(3) 0.070(2) 0.076(2) -0.014(2) 0.055(2) -0.008(2)
C29A 0.097(3) 0.053(2) 0.134(3) 0.045(2) 0.104(3) 0.035(2)
C30A 0.038(4) 0.035(3) 0.038(3) 0.004(3) 0.027(3) 0.000(3)
C31A 0.098(3) 0.083(2) 0.069(2) 0.047(2) 0.065(2) 0.053(2)

loop_
_atom_site_label
_atom_site_type_symbol
_atom_site_fract_x
_atom_site_fract_y
_atom_site_fract_z
_atom_site_U_iso_or_equiv
_atom_site_thermal_displace_type
_atom_site_occupancy
_atom_site_calc_flag
_atom_site_refinement_flags
_atom_site_disorder_group
Sn1 Sn 0.5000 0.279071(10) 0.2500 0.02638(7) Uani 1 d S 1
Sn2 Sn 0.5000 -0.092051(11) 0.2500 0.03129(7) Uani 1 d S 1
O1 O 0.39157(8) 0.25521(8) 0.19014(12) 0.0326(4) Uani 1 d . 1
O2 O 0.48507(9) 0.18709(9) 0.15747(13) 0.0385(4) Uani 1 d . 1
O3 O 0.49706(8) 0.00197(8) 0.16923(12) 0.0323(3) Uani 1 d . 1
O4 O 0.61267(9) -0.07290(9) 0.34138(13) 0.0346(4) Uani 1 d . 1
N1 N 0.28536(10) 0.19148(10) 0.10106(13) 0.0289(4) Uani 1 d . 1
N2 N 0.25355(10) 0.13415(10) 0.03498(14) 0.0330(4) Uani 1 d . 1
N3 N 0.71625(10) -0.04432(10) 0.35964(14) 0.0312(4) Uani 1 d . 1
N4 N 0.73804(10) -0.00262(10) 0.31390(15) 0.0331(4) Uani 1 d . 1
C1 C 0.35283(11) 0.20468(11) 0.1306(2) 0.0267(4) Uani 1 d . 1
C2 C 0.36599(12) 0.15358(11) 0.0813(2) 0.0275(4) Uani 1 d . 1
C3 C 0.30107(12) 0.11243(12) 0.0231(2) 0.0305(5) Uani 1 d . 1
C4 C 0.28192(14) 0.05094(13) -0.0447(2) 0.0378(5) Uani 1 d . 1
H4A H 0.3138(6) 0.0117(3) -0.0076(3) 0.057 Uiso 1 calc R 1
H4B H 0.2864(9) 0.0650(3) -0.0951(8) 0.057 Uiso 1 calc R 1
H4C H 0.2333(3) 0.0365(6) -0.0751(10) 0.057 Uiso 1 calc R 1
C5 C 0.24814(12) 0.22226(12) 0.1349(2) 0.0291(5) Uani 1 d . 1
C6 C 0.26632(13) 0.28939(13) 0.1781(2) 0.0368(5) Uani 1 d . 1
H6 H 0.30178(13) 0.31613(13) 0.1828(2) 0.044 Uiso 1 calc R 1
C7 C 0.23118(14) 0.31641(15) 0.2142(2) 0.0421(6) Uani 1 d . 1
H7 H 0.24379(14) 0.36123(15) 0.2441(2) 0.051 Uiso 1 calc R 1
C8 C 0.17808(14) 0.27801(14) 0.2065(2) 0.0438(6) Uani 1 d . 1
H8 H 0.15501(14) 0.29659(14) 0.2313(2) 0.053 Uiso 1 calc R 1
C9 C 0.15930(15) 0.2121(2) 0.1622(2) 0.0518(7) Uani 1 d . 1
H9 H 0.12304(15) 0.1861(2) 0.1564(2) 0.062 Uiso 1 calc R 1
C10 C 0.19388(13) 0.18369(14) 0.1257(2) 0.0421(6) Uani 1 d . 1
H10 H 0.18069(13) 0.13903(14) 0.0954(2) 0.051 Uiso 1 calc R 1
C11 C 0.43136(12) 0.14968(11) 0.0946(2) 0.0286(5) Uani 1 d . 1
C12 C 0.44156(13) 0.10281(11) 0.0316(2) 0.0309(5) Uani 1 d . 1
H12A H 0.42434(13) 0.12806(11) -0.0290(2) 0.037 Uiso 1 calc R 1
H12B H 0.41284(13) 0.05985(11) 0.0135(2) 0.037 Uiso 1 calc R 1
C13 C 0.51949(12) 0.08178(11) 0.0842(2) 0.0293(5) Uani 1 d . 1
H13A H 0.52488(12) 0.06215(11) 0.0361(2) 0.035 Uiso 1 calc R 1
H13B H 0.54939(12) 0.12416(11) 0.1127(2) 0.035 Uiso 1 calc R 1
C14 C 0.54497(12) 0.02771(11) 0.1646(2) 0.0268(4) Uani 1 d . 1
C15 C 0.64430(12) -0.03996(11) 0.3113(2) 0.0285(5) Uani 1 d . 1
C16 C 0.61733(12) 0.00650(11) 0.2299(2) 0.0273(4) Uani 1 d . 1
C17 C 0.67972(12) 0.02702(11) 0.2378(2) 0.0292(5) Uani 1 d . 1
C18 C 0.68590(14) 0.07566(13) 0.1737(2) 0.0374(5) Uani 1 d . 1
H18A H 0.6743(9) 0.1236(2) 0.1797(10) 0.056 Uiso 1 calc R 1
H18B H 0.6532(7) 0.0604(6) 0.1059(3) 0.056 Uiso 1 calc R 1
H18C H 0.7342(3) 0.0743(7) 0.1942(9) 0.056 Uiso 1 calc R 1
C19 C 0.76970(13) -0.07653(12) 0.4524(2) 0.0336(5) Uani 1 d . 1
C20 C 0.83884(14) -0.04967(14) 0.5079(2) 0.0435(6) Uani 1 d . 1
H20 H 0.85029(14) -0.01245(14) 0.4834(2) 0.052 Uiso 1 calc R 1
C21 C 0.8906(2) -0.0784(2) 0.5997(2) 0.0538(7) Uani 1 d . 1
H21 H 0.9373(2) -0.0609(2) 0.6368(2) 0.065 Uiso 1 calc R 1
C22 C 0.8738(2) -0.1331(2) 0.6371(2) 0.0562(8) Uani 1 d . 1
H22 H 0.9088(2) -0.1517(2) 0.6997(2) 0.067 Uiso 1 calc R 1
C23 C 0.8051(2) -0.1597(2) 0.5811(2) 0.0515(7) Uani 1 d . 1
H23 H 0.7938(2) -0.1967(2) 0.6062(2) 0.062 Uiso 1 calc R 1
C24 C 0.75261(15) -0.13244(13) 0.4883(2) 0.0413(6) Uani 1 d . 1
H24 H 0.70637(15) -0.15131(13) 0.4503(2) 0.050 Uiso 1 calc R 1
C25 C 0.48586(14) 0.34703(14) 0.1377(2) 0.0412(6) Uani 1 d . 1
H25A H 0.48838(14) 0.31856(14) 0.0921(2) 0.049 Uiso 1 calc R 1
H25B H 0.43875(14) 0.36915(14) 0.1004(2) 0.049 Uiso 1 calc R 1
C26 C 0.5452(2) 0.40677(15) 0.1848(2) 0.0500(7) Uani 1 d . 1
H26A H 0.5425(2) 0.43452(15) 0.2307(2) 0.060 Uiso 1 calc R 1
H26B H 0.5920(2) 0.38400(15) 0.2227(2) 0.060 Uiso 1 calc R 1
C27 C 0.5394(2) 0.4563(2) 0.1117(2) 0.0582(8) Uani 1 d . 1
H27A H 0.4930(2) 0.4798(2) 0.0743(2) 0.070 Uiso 1 calc R 1
H27B H 0.5420(2) 0.4289(2) 0.0655(2) 0.070 Uiso 1 calc R 1
C28 C 0.5975(2) 0.5119(2) 0.1602(3) 0.0708(9) Uani 1 d . 1
H28A H 0.5923(8) 0.5418(9) 0.1102(3) 0.106 Uiso 1 calc R 1
H28B H 0.6436(2) 0.4889(2) 0.1976(16) 0.106 Uiso 1 calc R 1
H28C H 0.5937(9) 0.5406(9) 0.2037(15) 0.106 Uiso 1 calc R 1
C29 C 0.5049(2) -0.1555(2) 0.3583(3) 0.0725(11) Uani 0.575(7) d P 1
H29A H 0.5440(2) -0.1362(2) 0.4224(3) 0.087 Uiso 1 calc R 1
H29B H 0.4611(2) -0.1458(2) 0.3506(3) 0.087 Uiso 1 calc R 1
C30 C 0.5137(3) -0.2308(2) 0.3660(3) 0.0361(13) Uani 0.575(7) d P 1
H30A H 0.5483(3) -0.2433(2) 0.3547(3) 0.043 Uiso 0.575(7) calc PR 1
H30B H 0.4682(3) -0.2524(2) 0.3134(3) 0.043 Uiso 0.575(7) calc PR 1
C31 C 0.5380(2) -0.2633(2) 0.4630(3) 0.0738(11) Uani 0.575(7) d P 1
H31A H 0.5128(2) -0.2368(2) 0.4824(3) 0.089 Uiso 1 calc R 1
H31B H 0.5175(2) -0.3110(2) 0.4463(3) 0.089 Uiso 1 calc R 1
C32 C 0.6115(2) -0.2722(2) 0.5548(3) 0.0756(10) Uani 1 d . 1
H32A H 0.6109(3) -0.3040(12) 0.5986(9) 0.113 Uiso 1 calc R 1
H32B H 0.6300(6) -0.2265(3) 0.5863(11) 0.113 Uiso 1 calc R 1
H32C H 0.6415(4) -0.2918(14) 0.5393(4) 0.113 Uiso 1 calc R 1
C29A C 0.5049(2) -0.1555(2) 0.3583(3) 0.0725(11) Uani 0.425(7) d P 2
C30A C 0.5614(3) -0.1957(3) 0.4211(4) 0.035(2) Uani 0.425(7) d P 2
H30C H 0.5986(3) -0.1669(3) 0.4766(4) 0.042 Uiso 0.425(7) calc PR 2
H30D H 0.5804(3) -0.2153(3) 0.3884(4) 0.042 Uiso 0.425(7) calc PR 2
C31A C 0.5380(2) -0.2633(2) 0.4630(3) 0.0738(11) Uani 0.425(7) d P 2

loop_
_atom_type_symbol
_atom_type_description
_atom_type_scat_dispersion_real
_atom_type_scat_dispersion_imag
_atom_type_scat_source
C C 0.0033 0.0016 'International Tables Vol C Tables 4.2.6.8 and 6.1.1.4'
H H 0.0000 0.0000 'International Tables Vol C Tables 4.2.6.8 and 6.1.1.4'
N N 0.0061 0.0033 'International Tables Vol C Tables 4.2.6.8 and 6.1.1.4'
O O 0.0106 0.0060 'International Tables Vol C Tables 4.2.6.8 and 6.1.1.4'
Sn Sn -0.6537 1.4246 'International Tables Vol C Tables 4.2.6.8 and 6.1.1.4'

loop_
_geom_angle_atom_site_label_1
_geom_angle_atom_site_label_2
_geom_angle_atom_site_label_3
_geom_angle
_geom_angle_site_symmetry_1
_geom_angle_site_symmetry_3
_geom_angle_publ_flag
O1 Sn1 O1 155.84(8) . 2_655 ?
O1 Sn1 C25 92.52(8) . 2_655 ?
O1 Sn1 C25 101.78(9) 2_655 2_655 ?
O1 Sn1 C25 101.78(9) . . ?
O1 Sn1 C25 92.52(8) 2_655 . ?
C25 Sn1 C25 107.28(14) 2_655 . ?
O1 Sn1 O2 82.52(6) . . ?
O1 Sn1 O2 78.72(6) 2_655 . ?
C25 Sn1 O2 165.11(8) 2_655 . ?
C25 Sn1 O2 87.51(8) . . ?
O1 Sn1 O2 78.72(6) . 2_655 ?
O1 Sn1 O2 82.52(6) 2_655 2_655 ?
C25 Sn1 O2 87.51(8) 2_655 2_655 ?
C25 Sn1 O2 165.11(8) . 2_655 ?
O2 Sn1 O2 77.77(10) . 2_655 ?
O4 Sn2 O4 160.62(9) 2_655 . ?
O4 Sn2 C29 96.67(11) 2_655 . ?
O4 Sn2 C29 94.07(12) . . ?
O4 Sn2 C29 94.07(12) 2_655 2_655 ?
O4 Sn2 C29 96.67(11) . 2_655 ?
C29 Sn2 C29 112.4(2) . 2_655 ?
O4 Sn2 O3 82.87(6) 2_655 2_655 ?
O4 Sn2 O3 81.71(6) . 2_655 ?
C29 Sn2 O3 86.67(10) . 2_655 ?
C29 Sn2 O3 160.91(11) 2_655 2_655 ?
O4 Sn2 O3 81.71(6) 2_655 . ?
O4 Sn2 O3 82.87(6) . . ?
C29 Sn2 O3 160.91(11) . . ?
C29 Sn2 O3 86.67(10) 2_655 . ?
O3 Sn2 O3 74.25(8) 2_655 . ?
C1 O1 Sn1 126.96(13) . . ?
C11 O2 Sn1 132.96(14) . . ?
C14 O3 Sn2 130.34(14) . . ?
C15 O4 Sn2 123.38(15) . . ?
C1 N1 N2 111.7(2) . . ?
C1 N1 C5 129.6(2) . . ?
N2 N1 C5 118.4(2) . . ?
C3 N2 N1 105.8(2) . . ?
C15 N3 N4 111.6(2) . . ?
C15 N3 C19 129.1(2) . . ?
N4 N3 C19 118.7(2) . . ?
C17 N4 N3 105.7(2) . . ?
O1 C1 N1 122.3(2) . . ?
O1 C1 C2 131.4(2) . . ?
N1 C1 C2 106.3(2) . . ?
C11 C2 C1 123.0(2) . . ?
C11 C2 C3 132.7(2) . . ?
C1 C2 C3 104.3(2) . . ?
N2 C3 C2 111.9(2) . . ?
N2 C3 C4 118.2(2) . . ?
C2 C3 C4 129.9(2) . . ?
C6 C5 C10 119.8(2) . . ?
C6 C5 N1 120.9(2) . . ?
C10 C5 N1 119.3(2) . . ?
C5 C6 C7 119.4(2) . . ?
C8 C7 C6 121.0(3) . . ?
C9 C8 C7 119.5(2) . . ?
C8 C9 C10 120.6(2) . . ?
C5 C10 C9 119.6(2) . . ?
O2 C11 C2 122.5(2) . . ?
O2 C11 C12 114.7(2) . . ?
C2 C11 C12 122.8(2) . . ?
C11 C12 C13 112.6(2) . . ?
C14 C13 C12 112.4(2) . . ?
O3 C14 C16 122.2(2) . . ?
O3 C14 C13 115.8(2) . . ?
C16 C14 C13 122.0(2) . . ?
O4 C15 N3 122.3(2) . . ?
O4 C15 C16 131.3(2) . . ?
N3 C15 C16 106.4(2) . . ?
C14 C16 C15 123.6(2) . . ?
C14 C16 C17 132.0(2) . . ?
C15 C16 C17 104.3(2) . . ?
N4 C17 C16 111.9(2) . . ?
N4 C17 C18 118.4(2) . . ?
C16 C17 C18 129.7(2) . . ?
C20 C19 C24 120.4(2) . . ?
C20 C19 N3 118.7(2) . . ?
C24 C19 N3 120.8(2) . . ?
C21 C20 C19 119.5(3) . . ?
C20 C21 C22 120.6(3) . . ?
C23 C22 C21 119.5(3) . . ?
C22 C23 C24 120.9(3) . . ?
C23 C24 C19 119.1(3) . . ?
C26 C25 Sn1 110.9(2) . . ?
C27 C26 C25 114.4(2) . . ?
C26 C27 C28 112.4(3) . . ?
C30 C29 Sn2 124.1(3) . . ?
C29 C30 C31 116.1(4) . . ?
C32 C31 C30 128.8(4) . . ?
C29A C30A C31A 110.1(4) . . ?

loop_
_geom_bond_atom_site_label_1
_geom_bond_atom_site_label_2
_geom_bond_distance
_geom_bond_site_symmetry_2
_geom_bond_publ_flag
Sn1 O1 2.132(2) . ?
Sn1 O1 2.132(2) 2_655 ?
Sn1 C25 2.143(2) 2_655 ?
Sn1 C25 2.143(2) . ?
Sn1 O2 2.209(2) . ?
Sn1 O2 2.209(2) 2_655 ?
Sn2 O4 2.127(2) 2_655 ?
Sn2 O4 2.127(2) . ?
Sn2 C29 2.132(3) . ?
Sn2 C29 2.132(3) 2_655 ?
Sn2 O3 2.205(2) 2_655 ?
Sn2 O3 2.205(2) . ?
O1 C1 1.275(3) . ?
O2 C11 1.257(3) . ?
O3 C14 1.266(3) . ?
O4 C15 1.284(3) . ?
N1 C1 1.359(3) . ?
N1 N2 1.395(3) . ?
N1 C5 1.424(3) . ?
N2 C3 1.310(3) . ?
N3 C15 1.356(3) . ?
N3 N4 1.397(2) . ?
N3 C19 1.420(3) . ?
N4 C17 1.303(3) . ?
C1 C2 1.421(3) . ?
C2 C11 1.407(3) . ?
C2 C3 1.434(3) . ?
C3 C4 1.491(3) . ?
C5 C6 1.384(3) . ?
C5 C10 1.385(3) . ?
C6 C7 1.386(3) . ?
C7 C8 1.372(4) . ?
C8 C9 1.370(4) . ?
C9 C10 1.389(4) . ?
C11 C12 1.510(3) . ?
C12 C13 1.518(3) . ?
C13 C14 1.501(3) . ?
C14 C16 1.406(3) . ?
C15 C16 1.415(3) . ?
C16 C17 1.436(3) . ?
C17 C18 1.491(3) . ?
C19 C20 1.382(4) . ?
C19 C24 1.386(3) . ?
C20 C21 1.376(4) . ?
C21 C22 1.380(4) . ?
C22 C23 1.373(4) . ?
C23 C24 1.379(4) . ?
C25 C26 1.571(4) . ?
C26 C27 1.487(4) . ?
C27 C28 1.499(4) . ?
C29 C30 1.417(5) . ?
C30 C31 1.506(5) . ?
C31 C32 1.469(5) . ?
C29A C30A 1.319(6) . ?
C30A C31A 1.696(6) . ?
